data_1532487
loop_
_publ_author_name
'Ma, Guoxu'
'Wu, Haifeng'
'Chen, Deli'
'Zhu, Nailiang'
'Zhu, Yindi'
'Sun, Zhonghao'
'Li, Pengfei'
'Yang, Junshan'
'Yuan, Jingquan'
'Xu, Xudong'

_publ_section_title
;
 Antimalarial and Antiproliferative Cassane Diterpenes of Caesalpinia
 sappan.
;
_journal_issue 10
_journal_name_full 'Journal of natural products'
_journal_page_first 2364
_journal_page_last 2371
_journal_paper_doi 10.1021/acs.jnatprod.5b00317
_journal_volume 78
_journal_year 2015
_chemical_absolute_configuration ad
_chemical_formula_moiety 'C23 H32 O7'
_chemical_formula_sum 'C23 H32 O7'
_chemical_formula_weight 420.48
_chemical_name_systematic
;
 ?
;
_space_group_crystal_system orthorhombic
_space_group_IT_number 19
_space_group_name_Hall 'P 2ac 2ab'
_space_group_name_H-M_alt 'P 21 21 21'
_symmetry_space_group_name_Hall 'P 2ac 2ab'
_symmetry_space_group_name_H-M 'P 21 21 21'
_atom_sites_solution_hydrogens geom
_audit_creation_date 2015-06-24
_audit_creation_method
;
Olex2 1.2
(compiled 2015.01.26 svn.r3150 for OlexSys, GUI svn.r4998)
;
_cell_angle_alpha 90
_cell_angle_beta 90
_cell_angle_gamma 90
_cell_formula_units_Z 4
_cell_length_a 9.77200(10)
_cell_length_b 13.5369(2)
_cell_length_c 16.5519(2)
_cell_measurement_reflns_used 9909
_cell_measurement_temperature 296.15
_cell_measurement_theta_max 67.70
_cell_measurement_theta_min 2.67
_cell_volume 2189.53(5)
_computing_cell_refinement 'SAINT v7.68A (Bruker, 2009)'
_computing_data_reduction 'SAINT v7.68A (Bruker, 2009)'
_computing_molecular_graphics 'Olex2 (Dolomanov et al., 2009)'
_computing_publication_material 'Olex2 (Dolomanov et al., 2009)'
_computing_structure_refinement 'ShelXL (Sheldrick, 2008)'
_diffrn_ambient_temperature 296.15
_diffrn_measured_fraction_theta_full 0.994
_diffrn_measured_fraction_theta_max 0.993
_diffrn_measurement_device_type 'Bruker APEX-II CCD'
_diffrn_measurement_method '\f and \w scans'
_diffrn_radiation_monochromator graphite
_diffrn_radiation_type CuK\a
_diffrn_radiation_wavelength 1.54178
_diffrn_reflns_av_R_equivalents 0.0215
_diffrn_reflns_av_unetI/netI 0.0241
_diffrn_reflns_laue_measured_fraction_full 0.994
_diffrn_reflns_laue_measured_fraction_max 0.993
_diffrn_reflns_limit_h_max 11
_diffrn_reflns_limit_h_min -10
_diffrn_reflns_limit_k_max 15
_diffrn_reflns_limit_k_min -16
_diffrn_reflns_limit_l_max 16
_diffrn_reflns_limit_l_min -19
_diffrn_reflns_number 12537
_diffrn_reflns_point_group_measured_fraction_full 0.958
_diffrn_reflns_point_group_measured_fraction_max 0.955
_diffrn_reflns_theta_full 67.679
_diffrn_reflns_theta_max 68.062
_diffrn_reflns_theta_min 4.219
_diffrn_standards_number 0
_exptl_absorpt_coefficient_mu 0.770
_exptl_absorpt_correction_T_max 0.8550
_exptl_absorpt_correction_T_min 0.8075
_exptl_absorpt_correction_type multi-scan
_exptl_absorpt_process_details 'SADABS (Bruker, 2002)'
_exptl_crystal_colour colourless
_exptl_crystal_colour_primary colourless
_exptl_crystal_density_diffrn 1.276
_exptl_crystal_description block
_exptl_crystal_F_000 904
_exptl_crystal_size_max 0.29
_exptl_crystal_size_mid 0.24
_exptl_crystal_size_min 0.21
_refine_diff_density_max 0.230
_refine_diff_density_min -0.143
_refine_diff_density_rms 0.030
_refine_ls_abs_structure_details
;
 Flack x determined using 1512 quotients [(I+)-(I-)]/[(I+)+(I-)]
 (Parsons and Flack (2004), Acta Cryst. A60, s61).
;
_refine_ls_abs_structure_Flack 0.14(4)
_refine_ls_extinction_coef 0.0030(4)
_refine_ls_extinction_expression Fc^*^=kFc[1+0.001xFc^2^\l^3^/sin(2\q)]^-1/4^
_refine_ls_extinction_method SHELXL
_refine_ls_goodness_of_fit_ref 1.040
_refine_ls_hydrogen_treatment constr
_refine_ls_matrix_type full
_refine_ls_number_parameters 276
_refine_ls_number_reflns 3804
_refine_ls_number_restraints 0
_refine_ls_restrained_S_all 1.040
_refine_ls_R_factor_all 0.0358
_refine_ls_R_factor_gt 0.0353
_refine_ls_shift/su_max 0.000
_refine_ls_shift/su_mean 0.000
_refine_ls_structure_factor_coef Fsqd
_refine_ls_weighting_details
;
 w=1/[\s^2^(Fo^2^)+(0.0605P)^2^+0.2860P]
 where P=(Fo^2^+2Fc^2^)/3
;
_refine_ls_weighting_scheme calc
_refine_ls_wR_factor_gt 0.1028
_refine_ls_wR_factor_ref 0.1033
_reflns_Friedel_coverage 0.685
_reflns_friedel_fraction_full 0.910
_reflns_friedel_fraction_max 0.904
_reflns_number_gt 3736
_reflns_number_total 3804
_reflns_threshold_expression 'I > 2\s(I)'
_cod_data_source_file np5b00317_si_001.cif
_cod_data_source_block cu_20141025a_0m
_cod_depositor_comments 'Adding full bibliography for 1532487.cif.'
_cod_database_code 1532487
_shelxl_version_number 2013-2
_shelx_space_group_comment
;
The symmetry employed for this shelxl refinement is uniquely defined
by the following loop, which should always be used as a source of
symmetry information in preference to the above space-group names.
They are only intended as comments.
;
_shelx_estimated_absorpt_t_max 0.855
_shelx_estimated_absorpt_t_min 0.807
_olex2_refinement_description
;
1. Fixed Uiso
 At 1.2 times of:
  All C(H) groups, All C(H,H) groups
 At 1.5 times of:
  All C(H,H,H) groups, All O(H) groups
2.a Ternary CH refined with riding coordinates:
 C7(H7), C9(H9), C10(H10), C14(H14), C21(H21)
2.b Secondary CH2 refined with riding coordinates:
 C2(H2A,H2B), C11(H11A,H11B), C12(H12A,H12B), C13(H13A,H13B), C16(H16A,H16B),
 C17(H17A,H17B), C18(H18A,H18B), C20(H20A,H20B)
2.c Aromatic/amide H refined with riding coordinates:
 C5(H5)
2.d Idealised Me refined as rotating group:
 C1(H1A,H1B,H1C), C8(H8A,H8B,H8C), C23(H23A,H23B,H23C)
2.e Idealised tetrahedral OH refined as rotating group:
 O4(H4)
;
_olex2_submission_special_instructions 'No special instructions were received'

loop_
_space_group_symop_operation_xyz
'x, y, z'
'-x+1/2, -y, z+1/2'
'-x, y+1/2, -z+1/2'
'x+1/2, -y+1/2, -z'

loop_
_atom_site_label
_atom_site_type_symbol
_atom_site_fract_x
_atom_site_fract_y
_atom_site_fract_z
_atom_site_U_iso_or_equiv
_atom_site_adp_type
_atom_site_occupancy
_atom_site_site_symmetry_order
_atom_site_calc_flag
_atom_site_refinement_flags_posn
O1 O 0.1730(3) 0.7194(3) 0.41510(12) 0.1272(12) Uani 1 1 d .
O2 O 0.1630(2) 0.65012(17) 0.53709(10) 0.0756(6) Uani 1 1 d .
O3 O 0.29058(18) 0.61196(12) 0.65043(11) 0.0613(4) Uani 1 1 d .
O4 O -0.17087(19) 0.82226(15) 0.71960(11) 0.0693(5) Uani 1 1 d .
H4 H -0.2369 0.8245 0.6891 0.104 Uiso 1 1 calc GR
O5 O -0.28818(17) 0.72481(16) 0.81145(11) 0.0689(5) Uani 1 1 d .
O6 O -0.2720(2) 0.90051(19) 1.01295(14) 0.0887(6) Uani 1 1 d .
O7 O -0.0593(2) 0.85725(17) 1.04390(12) 0.0782(6) Uani 1 1 d .
C1 C 0.5140(4) 0.5452(3) 0.6535(3) 0.1046(12) Uani 1 1 d .
H1A H 0.5492 0.5871 0.6955 0.157 Uiso 1 1 calc GR
H1B H 0.5879 0.5232 0.6198 0.157 Uiso 1 1 calc GR
H1C H 0.4695 0.4891 0.6773 0.157 Uiso 1 1 calc GR
C2 C 0.4146(3) 0.6011(2) 0.6043(2) 0.0772(8) Uani 1 1 d .
H2A H 0.4515 0.6655 0.5908 0.093 Uiso 1 1 calc R
H2B H 0.3958 0.5659 0.5544 0.093 Uiso 1 1 calc R
C3 C 0.1971(3) 0.67895(18) 0.61956(14) 0.0562(5) Uani 1 1 d .
C4 C 0.2485(3) 0.7839(2) 0.61197(15) 0.0606(6) Uani 1 1 d .
C5 C 0.2449(4) 0.8087(3) 0.53414(17) 0.0823(9) Uani 1 1 d .
H5 H 0.2712 0.8695 0.5130 0.099 Uiso 1 1 calc R
C6 C 0.1936(3) 0.7259(3) 0.48747(17) 0.0886(11) Uani 1 1 d .
C7 C 0.2714(3) 0.84244(17) 0.68709(16) 0.0589(6) Uani 1 1 d .
H7 H 0.2870 0.9112 0.6710 0.071 Uiso 1 1 calc R
C8 C 0.3972(3) 0.8079(2) 0.73378(19) 0.0704(7) Uani 1 1 d .
H8A H 0.3846 0.7406 0.7505 0.106 Uiso 1 1 calc GR
H8B H 0.4097 0.8490 0.7805 0.106 Uiso 1 1 calc GR
H8C H 0.4765 0.8124 0.6997 0.106 Uiso 1 1 calc GR
C9 C 0.1341(2) 0.83886(15) 0.73532(13) 0.0470(5) Uani 1 1 d .
H9 H 0.0636 0.8688 0.7011 0.056 Uiso 1 1 calc R
C10 C 0.0898(2) 0.73088(15) 0.75174(12) 0.0434(4) Uani 1 1 d .
H10 H 0.1668 0.6987 0.7791 0.052 Uiso 1 1 calc R
C11 C 0.0697(2) 0.67639(18) 0.67073(14) 0.0548(5) Uani 1 1 d .
H11A H 0.0450 0.6082 0.6813 0.066 Uiso 1 1 calc R
H11B H -0.0050 0.7069 0.6413 0.066 Uiso 1 1 calc R
C12 C 0.1407(2) 0.89909(15) 0.81255(14) 0.0522(5) Uani 1 1 d .
H12A H 0.1640 0.9669 0.7995 0.063 Uiso 1 1 calc R
H12B H 0.2121 0.8729 0.8472 0.063 Uiso 1 1 calc R
C13 C 0.0048(2) 0.89696(16) 0.85752(14) 0.0519(5) Uani 1 1 d .
H13A H -0.0671 0.9232 0.8233 0.062 Uiso 1 1 calc R
H13B H 0.0106 0.9376 0.9056 0.062 Uiso 1 1 calc R
C14 C -0.0285(2) 0.79065(16) 0.88094(12) 0.0449(4) Uani 1 1 d .
H14 H 0.0474 0.7676 0.9147 0.054 Uiso 1 1 calc R
C15 C -0.0369(2) 0.71915(15) 0.80839(12) 0.0449(5) Uani 1 1 d .
C16 C -0.0329(3) 0.61305(16) 0.84391(14) 0.0539(5) Uani 1 1 d .
H16A H -0.0438 0.5663 0.7999 0.065 Uiso 1 1 calc R
H16B H 0.0567 0.6021 0.8674 0.065 Uiso 1 1 calc R
C17 C -0.1413(3) 0.5907(2) 0.90807(17) 0.0673(7) Uani 1 1 d .
H17A H -0.2286 0.5798 0.8816 0.081 Uiso 1 1 calc R
H17B H -0.1167 0.5303 0.9359 0.081 Uiso 1 1 calc R
C18 C -0.1572(3) 0.67287(19) 0.96961(15) 0.0654(6) Uani 1 1 d .
H18A H -0.0819 0.6694 1.0077 0.079 Uiso 1 1 calc R
H18B H -0.2413 0.6624 0.9996 0.079 Uiso 1 1 calc R
C19 C -0.1605(3) 0.77727(19) 0.93157(14) 0.0562(5) Uani 1 1 d .
C20 C -0.2865(3) 0.7921(2) 0.87733(17) 0.0665(7) Uani 1 1 d .
H20A H -0.3688 0.7832 0.9093 0.080 Uiso 1 1 calc R
H20B H -0.2867 0.8591 0.8567 0.080 Uiso 1 1 calc R
C21 C -0.1719(2) 0.73266(19) 0.76158(14) 0.0564(5) Uani 1 1 d .
H21 H -0.1772 0.6796 0.7214 0.068 Uiso 1 1 calc R
C22 C -0.1719(3) 0.8510(2) 0.99934(14) 0.0619(6) Uani 1 1 d .
C23 C -0.0625(4) 0.9279(3) 1.1090(2) 0.0916(10) Uani 1 1 d .
H23A H -0.0700 0.9934 1.0871 0.137 Uiso 1 1 calc GR
H23B H 0.0201 0.9227 1.1400 0.137 Uiso 1 1 calc GR
H23C H -0.1399 0.9148 1.1431 0.137 Uiso 1 1 calc GR

loop_
_atom_site_aniso_label
_atom_site_aniso_U_11
_atom_site_aniso_U_22
_atom_site_aniso_U_33
_atom_site_aniso_U_23
_atom_site_aniso_U_13
_atom_site_aniso_U_12
O1 0.127(2) 0.213(3) 0.0425(10) -0.0023(14) 0.0086(12) 0.076(2)
O2 0.0724(11) 0.1075(14) 0.0469(9) -0.0150(9) -0.0018(8) 0.0218(11)
O3 0.0594(9) 0.0589(9) 0.0655(10) 0.0017(8) -0.0001(8) 0.0086(8)
O4 0.0603(10) 0.0880(12) 0.0596(10) 0.0091(9) -0.0174(8) 0.0069(9)
O5 0.0421(8) 0.1025(13) 0.0620(10) -0.0036(10) -0.0028(7) -0.0052(9)
O6 0.0733(13) 0.1106(16) 0.0823(13) -0.0160(12) 0.0132(11) 0.0203(12)
O7 0.0756(12) 0.0981(13) 0.0609(10) -0.0224(10) -0.0032(9) 0.0121(11)
C1 0.072(2) 0.095(2) 0.146(4) 0.019(2) -0.010(2) 0.0220(18)
C2 0.0652(16) 0.0813(18) 0.0852(19) -0.0052(15) 0.0058(15) 0.0210(14)
C3 0.0578(12) 0.0655(13) 0.0454(11) -0.0047(10) -0.0014(10) 0.0095(11)
C4 0.0563(13) 0.0699(14) 0.0557(13) 0.0125(11) 0.0134(11) 0.0166(11)
C5 0.092(2) 0.094(2) 0.0608(16) 0.0236(15) 0.0239(15) 0.0321(17)
C6 0.0800(19) 0.136(3) 0.0502(14) 0.0021(18) 0.0112(14) 0.050(2)
C7 0.0593(13) 0.0495(11) 0.0680(14) 0.0106(11) 0.0134(11) -0.0017(10)
C8 0.0483(12) 0.0753(16) 0.0878(18) -0.0086(14) 0.0017(13) -0.0067(12)
C9 0.0472(10) 0.0469(10) 0.0469(10) 0.0063(9) 0.0000(9) 0.0023(9)
C10 0.0417(9) 0.0461(10) 0.0426(10) -0.0004(8) -0.0041(9) -0.0001(8)
C11 0.0528(12) 0.0629(13) 0.0487(11) -0.0095(10) -0.0021(9) 0.0001(11)
C12 0.0583(13) 0.0438(10) 0.0545(12) 0.0026(9) -0.0035(10) -0.0049(9)
C13 0.0601(12) 0.0489(11) 0.0467(11) -0.0035(9) -0.0007(10) 0.0032(10)
C14 0.0430(10) 0.0521(11) 0.0396(10) 0.0018(8) -0.0020(8) 0.0024(8)
C15 0.0429(10) 0.0500(10) 0.0419(10) 0.0007(9) -0.0036(9) -0.0021(9)
C16 0.0582(12) 0.0510(11) 0.0526(12) 0.0007(10) -0.0031(10) -0.0089(10)
C17 0.0723(16) 0.0640(14) 0.0655(15) 0.0093(12) 0.0033(13) -0.0165(12)
C18 0.0666(14) 0.0748(15) 0.0548(13) 0.0104(12) 0.0075(11) -0.0100(13)
C19 0.0516(12) 0.0685(13) 0.0485(11) 0.0009(10) 0.0039(10) 0.0002(11)
C20 0.0440(11) 0.0904(18) 0.0651(15) 0.0009(14) 0.0031(11) 0.0038(12)
C21 0.0454(11) 0.0753(14) 0.0484(12) 0.0005(11) -0.0063(10) -0.0011(11)
C22 0.0583(13) 0.0770(15) 0.0505(12) 0.0027(11) 0.0102(11) -0.0003(12)
C23 0.094(2) 0.113(2) 0.0672(17) -0.0290(18) -0.0012(17) -0.0003(19)

loop_
_atom_type_symbol
_atom_type_description
_atom_type_scat_dispersion_real
_atom_type_scat_dispersion_imag
_atom_type_scat_source
C C 0.0181 0.0091 'International Tables Vol C Tables 4.2.6.8 and 6.1.1.4'
H H 0.0000 0.0000 'International Tables Vol C Tables 4.2.6.8 and 6.1.1.4'
O O 0.0492 0.0322 'International Tables Vol C Tables 4.2.6.8 and 6.1.1.4'

loop_
_geom_angle_atom_site_label_1
_geom_angle_atom_site_label_2
_geom_angle_atom_site_label_3
_geom_angle
C6 O2 C3 108.4(2)
C3 O3 C2 115.2(2)
C21 O4 H4 109.5
C21 O5 C20 113.09(19)
C22 O7 C23 116.1(2)
H1A C1 H1B 109.5
H1A C1 H1C 109.5
H1B C1 H1C 109.5
C2 C1 H1A 109.5
C2 C1 H1B 109.5
C2 C1 H1C 109.5
O3 C2 C1 108.3(3)
O3 C2 H2A 110.0
O3 C2 H2B 110.0
C1 C2 H2A 110.0
C1 C2 H2B 110.0
H2A C2 H2B 108.4
O2 C3 C4 104.4(2)
O2 C3 C11 109.39(19)
O3 C3 O2 108.70(19)
O3 C3 C4 115.2(2)
O3 C3 C11 108.8(2)
C11 C3 C4 110.06(19)
C5 C4 C3 108.0(3)
C5 C4 C7 132.6(3)
C7 C4 C3 118.7(2)
C4 C5 H5 125.4
C4 C5 C6 109.2(3)
C6 C5 H5 125.4
O1 C6 O2 120.5(4)
O1 C6 C5 129.5(4)
O2 C6 C5 109.9(2)
C4 C7 H7 107.6
C4 C7 C8 112.4(2)
C4 C7 C9 106.3(2)
C8 C7 H7 107.6
C8 C7 C9 115.1(2)
C9 C7 H7 107.6
C7 C8 H8A 109.5
C7 C8 H8B 109.5
C7 C8 H8C 109.5
H8A C8 H8B 109.5
H8A C8 H8C 109.5
H8B C8 H8C 109.5
C7 C9 H9 107.2
C10 C9 C7 111.05(17)
C10 C9 H9 107.2
C12 C9 C7 112.19(18)
C12 C9 H9 107.2
C12 C9 C10 111.78(17)
C9 C10 H10 106.6
C9 C10 C15 115.04(16)
C11 C10 C9 109.53(17)
C11 C10 H10 106.6
C11 C10 C15 111.87(17)
C15 C10 H10 106.6
C3 C11 C10 111.89(18)
C3 C11 H11A 109.2
C3 C11 H11B 109.2
C10 C11 H11A 109.2
C10 C11 H11B 109.2
H11A C11 H11B 107.9
C9 C12 H12A 109.3
C9 C12 H12B 109.3
C9 C12 C13 111.39(18)
H12A C12 H12B 108.0
C13 C12 H12A 109.3
C13 C12 H12B 109.3
C12 C13 H13A 109.8
C12 C13 H13B 109.8
C12 C13 C14 109.16(18)
H13A C13 H13B 108.3
C14 C13 H13A 109.8
C14 C13 H13B 109.8
C13 C14 H14 106.5
C13 C14 C15 113.89(17)
C13 C14 C19 115.18(18)
C15 C14 H14 106.5
C15 C14 C19 107.65(17)
C19 C14 H14 106.5
C14 C15 C10 111.17(16)
C14 C15 C16 106.51(17)
C16 C15 C10 107.58(17)
C21 C15 C10 111.40(16)
C21 C15 C14 111.22(18)
C21 C15 C16 108.74(18)
C15 C16 H16A 108.4
C15 C16 H16B 108.4
H16A C16 H16B 107.5
C17 C16 C15 115.4(2)
C17 C16 H16A 108.4
C17 C16 H16B 108.4
C16 C17 H17A 109.0
C16 C17 H17B 109.0
H17A C17 H17B 107.8
C18 C17 C16 113.1(2)
C18 C17 H17A 109.0
C18 C17 H17B 109.0
C17 C18 H18A 108.9
C17 C18 H18B 108.9
C17 C18 C19 113.5(2)
H18A C18 H18B 107.7
C19 C18 H18A 108.9
C19 C18 H18B 108.9
C18 C19 C14 108.1(2)
C20 C19 C14 109.63(18)
C20 C19 C18 111.9(2)
C22 C19 C14 112.8(2)
C22 C19 C18 107.68(19)
C22 C19 C20 106.8(2)
O5 C20 C19 111.9(2)
O5 C20 H20A 109.2
O5 C20 H20B 109.2
C19 C20 H20A 109.2
C19 C20 H20B 109.2
H20A C20 H20B 107.9
O4 C21 O5 111.3(2)
O4 C21 C15 110.27(19)
O4 C21 H21 107.4
O5 C21 C15 112.77(17)
O5 C21 H21 107.4
C15 C21 H21 107.4
O6 C22 O7 122.2(2)
O6 C22 C19 124.6(3)
O7 C22 C19 113.2(2)
O7 C23 H23A 109.5
O7 C23 H23B 109.5
O7 C23 H23C 109.5
H23A C23 H23B 109.5
H23A C23 H23C 109.5
H23B C23 H23C 109.5

loop_
_geom_bond_atom_site_label_1
_geom_bond_atom_site_label_2
_geom_bond_distance
O1 C6 1.218(4)
O2 C3 1.458(3)
O2 C6 1.348(4)
O3 C2 1.440(3)
O3 C3 1.385(3)
O4 H4 0.8200
O4 C21 1.398(3)
O5 C20 1.421(3)
O5 C21 1.408(3)
O6 C22 1.207(3)
O7 C22 1.328(3)
O7 C23 1.441(4)
C1 H1A 0.9600
C1 H1B 0.9600
C1 H1C 0.9600
C1 C2 1.477(5)
C2 H2A 0.9700
C2 H2B 0.9700
C3 C4 1.512(4)
C3 C11 1.506(3)
C4 C5 1.332(4)
C4 C7 1.492(4)
C5 H5 0.9300
C5 C6 1.450(5)
C7 H7 0.9800
C7 C8 1.526(4)
C7 C9 1.561(3)
C8 H8A 0.9600
C8 H8B 0.9600
C8 H8C 0.9600
C9 H9 0.9800
C9 C10 1.549(3)
C9 C12 1.518(3)
C10 H10 0.9800
C10 C11 1.543(3)
C10 C15 1.561(3)
C11 H11A 0.9700
C11 H11B 0.9700
C12 H12A 0.9700
C12 H12B 0.9700
C12 C13 1.522(3)
C13 H13A 0.9700
C13 H13B 0.9700
C13 C14 1.525(3)
C14 H14 0.9800
C14 C15 1.544(3)
C14 C19 1.549(3)
C15 C16 1.552(3)
C15 C21 1.541(3)
C16 H16A 0.9700
C16 H16B 0.9700
C16 C17 1.530(4)
C17 H17A 0.9700
C17 H17B 0.9700
C17 C18 1.516(4)
C18 H18A 0.9700
C18 H18B 0.9700
C18 C19 1.548(4)
C19 C20 1.537(3)
C19 C22 1.506(3)
C20 H20A 0.9700
C20 H20B 0.9700
C21 H21 0.9800
C23 H23A 0.9600
C23 H23B 0.9600
C23 H23C 0.9600

loop_
_geom_torsion_atom_site_label_1
_geom_torsion_atom_site_label_2
_geom_torsion_atom_site_label_3
_geom_torsion_atom_site_label_4
_geom_torsion
O2 C3 C4 C5 -0.9(3)
O2 C3 C4 C7 170.2(2)
O2 C3 C11 C10 -165.33(19)
O3 C3 C4 C5 118.3(3)
O3 C3 C4 C7 -70.6(3)
O3 C3 C11 C10 76.0(2)
C2 O3 C3 O2 56.8(3)
C2 O3 C3 C4 -60.0(3)
C2 O3 C3 C11 175.9(2)
C3 O2 C6 O1 -179.5(3)
C3 O2 C6 C5 -1.7(3)
C3 O3 C2 C1 167.8(3)
C3 C4 C5 C6 0.0(3)
C3 C4 C7 C8 72.5(3)
C3 C4 C7 C9 -54.3(3)
C4 C3 C11 C10 -51.1(3)
C4 C5 C6 O1 178.6(3)
C4 C5 C6 O2 1.1(3)
C4 C7 C9 C10 56.2(2)
C4 C7 C9 C12 -177.89(17)
C5 C4 C7 C8 -119.0(3)
C5 C4 C7 C9 114.2(3)
C6 O2 C3 O3 -121.9(2)
C6 O2 C3 C4 1.6(3)
C6 O2 C3 C11 119.4(2)
C7 C4 C5 C6 -169.4(3)
C7 C9 C10 C11 -60.0(2)
C7 C9 C10 C15 173.03(17)
C7 C9 C12 C13 178.46(17)
C8 C7 C9 C10 -68.9(3)
C8 C7 C9 C12 57.0(3)
C9 C10 C11 C3 57.0(2)
C9 C10 C15 C14 -42.5(2)
C9 C10 C15 C16 -158.76(17)
C9 C10 C15 C21 82.2(2)
C9 C12 C13 C14 61.4(2)
C10 C9 C12 C13 -56.0(2)
C10 C15 C16 C17 173.96(19)
C10 C15 C21 O4 -53.5(2)
C10 C15 C21 O5 -178.59(19)
C11 C3 C4 C5 -118.2(2)
C11 C3 C4 C7 52.9(3)
C11 C10 C15 C14 -168.32(17)
C11 C10 C15 C16 75.4(2)
C11 C10 C15 C21 -43.7(2)
C12 C9 C10 C11 173.91(18)
C12 C9 C10 C15 46.9(2)
C12 C13 C14 C15 -58.2(2)
C12 C13 C14 C19 176.70(18)
C13 C14 C15 C10 48.6(2)
C13 C14 C15 C16 165.49(18)
C13 C14 C15 C21 -76.2(2)
C13 C14 C19 C18 -164.4(2)
C13 C14 C19 C20 73.4(3)
C13 C14 C19 C22 -45.5(3)
C14 C15 C16 C17 54.7(2)
C14 C15 C21 O4 71.1(2)
C14 C15 C21 O5 -54.0(2)
C14 C19 C20 O5 58.5(3)
C14 C19 C22 O6 130.3(3)
C14 C19 C22 O7 -49.5(3)
C15 C10 C11 C3 -174.21(18)
C15 C14 C19 C18 67.4(2)
C15 C14 C19 C20 -54.9(2)
C15 C14 C19 C22 -173.72(19)
C15 C16 C17 C18 -44.3(3)
C16 C15 C21 O4 -171.92(19)
C16 C15 C21 O5 63.0(2)
C16 C17 C18 C19 44.2(3)
C17 C18 C19 C14 -56.1(3)
C17 C18 C19 C20 64.7(3)
C17 C18 C19 C22 -178.2(2)
C18 C19 C20 O5 -61.4(3)
C18 C19 C22 O6 -110.6(3)
C18 C19 C22 O7 69.6(3)
C19 C14 C15 C10 177.58(17)
C19 C14 C15 C16 -65.5(2)
C19 C14 C15 C21 52.8(2)
C20 O5 C21 O4 -68.3(2)
C20 O5 C21 C15 56.2(3)
C20 C19 C22 O6 9.8(4)
C20 C19 C22 O7 -170.0(2)
C21 O5 C20 C19 -58.9(3)
C21 C15 C16 C17 -65.3(2)
C22 C19 C20 O5 -179.0(2)
C23 O7 C22 O6 -0.9(4)
C23 O7 C22 C19 178.9(3)
